data_7106639
loop_
_publ_author_name
'Raymond C. F. Jones'
'James N. Iley'
'Maria Sanchis-Amat'
'Xiaohui Zhang'
'Vickie McKee'
'Simon J. Coles'
'Thomas Gelbrich'

_publ_section_title
;
 Imidazolium ylides from a conjugate addition-proton transfer route and
 their cycloaddition reactions
;
_journal_name_full Chem.Commun.
_journal_page_first 7965
_journal_paper_doi 10.1039/c1cc12255j
_journal_volume 47
_journal_year 2011
_chemical_formula_moiety 'C22 H28 N2 O8'
_chemical_formula_sum 'C22 H28 N2 O8'
_chemical_formula_weight 448.46
_chemical_name_systematic
;
?
;
_space_group_IT_number 2
_symmetry_cell_setting triclinic
_symmetry_space_group_name_Hall '-P 1'
_symmetry_space_group_name_H-M 'P -1'
_atom_sites_solution_hydrogens geom
_atom_sites_solution_primary direct
_atom_sites_solution_secondary difmap
_audit_creation_method SHELXL-97
_cell_angle_alpha 68.762(6)
_cell_angle_beta 75.646(6)
_cell_angle_gamma 80.916(8)
_cell_formula_units_Z 2
_cell_length_a 7.4904(10)
_cell_length_b 12.842(2)
_cell_length_c 13.370(2)
_cell_measurement_reflns_used 19113
_cell_measurement_temperature 150(2)
_cell_measurement_theta_max 28.70
_cell_measurement_theta_min 2.91
_cell_volume 1158.0(3)
_computing_cell_refinement 'DENZO (Otwinowski & Minor, 1997) & COLLECT (Hooft, R.W.W., 1998)'
_computing_data_collection 'COLLECT (Hooft, R.W.W., 1998)'
_computing_data_reduction 'DENZO (Otwinowski & Minor, 1997) & COLLECT (Hooft, R.W.W., 1998)'
_computing_structure_refinement 'SHELXL-97 (Sheldrick, 1997)'
_computing_structure_solution 'SHELXS-97 (Sheldrick, 1990)'
_diffrn_ambient_temperature 150(2)
_diffrn_detector_area_resol_mean 9.091
_diffrn_measured_fraction_theta_full 0.726
_diffrn_measured_fraction_theta_max 0.711
_diffrn_measurement_device_type 'Bruker-Nonius 95mm CCD camera on a \k-goniostat'
_diffrn_measurement_method '\f & \w scans'
_diffrn_radiation_monochromator graphite
_diffrn_radiation_source 'Bruker-Nonius FR591 rotating anode'
_diffrn_radiation_type MoK\a
_diffrn_radiation_wavelength 0.71073
_diffrn_reflns_av_R_equivalents 0.0543
_diffrn_reflns_av_sigmaI/netI 0.1056
_diffrn_reflns_limit_h_max 9
_diffrn_reflns_limit_h_min -8
_diffrn_reflns_limit_k_max 15
_diffrn_reflns_limit_k_min -14
_diffrn_reflns_limit_l_max 16
_diffrn_reflns_limit_l_min -14
_diffrn_reflns_number 4693
_diffrn_reflns_theta_full 25.00
_diffrn_reflns_theta_max 25.50
_diffrn_reflns_theta_min 3.00
_exptl_absorpt_coefficient_mu 0.098
_exptl_absorpt_correction_T_max 0.9951
_exptl_absorpt_correction_T_min 0.9902
_exptl_absorpt_correction_type multi-scan
_exptl_absorpt_process_details
;
SORTAV (R. H. Blessing, Acta Cryst. A51 (1995) 33-37;
R. H. Blessing, J. Appl. Cryst. 30 (1997) 421-426).
;
_exptl_crystal_colour colourless
_exptl_crystal_density_diffrn 1.286
_exptl_crystal_density_method 'not measured'
_exptl_crystal_description block
_exptl_crystal_F_000 476
_exptl_crystal_size_max 0.10
_exptl_crystal_size_mid 0.10
_exptl_crystal_size_min 0.05
_refine_diff_density_max 0.164
_refine_diff_density_min -0.169
_refine_diff_density_rms 0.043
_refine_ls_extinction_coef 0.018(4)
_refine_ls_extinction_expression Fc^*^=kFc[1+0.001xFc^2^\l^3^/sin(2\q)]^-1/4^
_refine_ls_extinction_method SHELXL
_refine_ls_goodness_of_fit_ref 0.974
_refine_ls_hydrogen_treatment constr
_refine_ls_matrix_type full
_refine_ls_number_parameters 290
_refine_ls_number_reflns 3061
_refine_ls_number_restraints 0
_refine_ls_restrained_S_all 0.974
_refine_ls_R_factor_all 0.1450
_refine_ls_R_factor_gt 0.0634
_refine_ls_shift/su_max 0.000
_refine_ls_shift/su_mean 0.000
_refine_ls_structure_factor_coef Fsqd
_refine_ls_weighting_details 'calc w=1/[\s^2^(Fo^2^)+(0.0697P)^2^+0.0000P] where P=(Fo^2^+2Fc^2^)/3'
_refine_ls_weighting_scheme calc
_refine_ls_wR_factor_gt 0.1403
_refine_ls_wR_factor_ref 0.1648
_reflns_number_gt 1524
_reflns_number_total 3061
_reflns_threshold_expression >2sigma(I)
_cod_data_source_file c1cc12255j.txt
_cod_data_source_block shelxl
_cod_original_sg_symbol_H-M P-1
_cod_database_code 7106639

loop_
_symmetry_equiv_pos_as_xyz
'x, y, z'
'-x, -y, -z'

loop_
_atom_site_label
_atom_site_type_symbol
_atom_site_fract_x
_atom_site_fract_y
_atom_site_fract_z
_atom_site_U_iso_or_equiv
_atom_site_adp_type
_atom_site_occupancy
_atom_site_symmetry_multiplicity
_atom_site_calc_flag
_atom_site_refinement_flags
_atom_site_disorder_assembly
_atom_site_disorder_group
O1 O -0.2508(4) 0.9215(2) 0.35988(18) 0.0668(8) Uani 1 1 d . . .
O2 O -0.1452(4) 0.8335(3) 0.2390(2) 0.0875(10) Uani 1 1 d . . .
O3 O 0.3783(4) 0.7454(2) 0.18895(19) 0.0727(9) Uani 1 1 d . . .
O4 O 0.2644(4) 0.8927(3) 0.2408(2) 0.0888(10) Uani 1 1 d . . .
O5 O -0.1771(4) 0.5568(2) 0.38952(19) 0.0643(8) Uani 1 1 d . . .
O6 O -0.4352(5) 0.6577(3) 0.4370(2) 0.0905(11) Uani 1 1 d . . .
O7 O -0.4581(4) 0.6705(3) 0.7498(2) 0.1083(13) Uani 1 1 d . . .
O8 O -0.2259(6) 0.5445(3) 0.7204(2) 0.1015(12) Uani 1 1 d . . .
N1 N -0.0555(4) 0.7855(2) 0.6652(2) 0.0575(9) Uani 1 1 d . . .
N2 N 0.0116(4) 0.8218(2) 0.4756(2) 0.0508(8) Uani 1 1 d . . .
C1 C -0.1428(5) 0.8136(3) 0.5701(2) 0.0556(11) Uani 1 1 d . . .
H1 H -0.2171 0.8873 0.5593 0.067 Uiso 1 1 calc R . .
C2 C -0.2661(5) 0.7211(3) 0.5754(2) 0.0564(11) Uani 1 1 d . . .
H2 H -0.3843 0.7582 0.5525 0.068 Uiso 1 1 calc R . .
C3 C -0.1528(5) 0.6691(3) 0.4911(2) 0.0489(10) Uani 1 1 d . . .
H3 H -0.0718 0.6041 0.5282 0.059 Uiso 1 1 calc R . .
C4 C -0.0281(5) 0.7642(3) 0.4078(2) 0.0483(10) Uani 1 1 d . . .
C5 C 0.1848(6) 0.7864(4) 0.5183(3) 0.0679(12) Uani 1 1 d . . .
H5A H 0.2905 0.8259 0.4648 0.081 Uiso 1 1 calc R . .
H5B H 0.2146 0.7045 0.5376 0.081 Uiso 1 1 calc R . .
C6 C 0.1341(6) 0.8212(4) 0.6195(3) 0.0708(12) Uani 1 1 d . . .
H6A H 0.2171 0.7818 0.6711 0.085 Uiso 1 1 calc R . .
H6B H 0.1367 0.9031 0.5999 0.085 Uiso 1 1 calc R . .
C7 C -0.1438(5) 0.8439(3) 0.3235(3) 0.0537(11) Uani 1 1 d . . .
C8 C -0.3753(6) 0.9947(4) 0.2914(3) 0.0827(13) Uani 1 1 d . . .
H8A H -0.4457 1.0481 0.3261 0.124 Uiso 1 1 calc R . .
H8B H -0.4607 0.9497 0.2826 0.124 Uiso 1 1 calc R . .
H8C H -0.3034 1.0356 0.2193 0.124 Uiso 1 1 calc R . .
C9 C 0.1447(5) 0.7125(3) 0.3459(2) 0.0545(11) Uani 1 1 d . . .
H9A H 0.2212 0.6658 0.3992 0.065 Uiso 1 1 calc R . .
H9B H 0.1038 0.6626 0.3157 0.065 Uiso 1 1 calc R . .
C10 C 0.2626(5) 0.7959(4) 0.2543(3) 0.0578(11) Uani 1 1 d . . .
C11 C 0.5047(6) 0.8155(4) 0.0973(3) 0.0957(17) Uani 1 1 d . . .
H11A H 0.5814 0.7701 0.0551 0.144 Uiso 1 1 calc R . .
H11B H 0.5840 0.8479 0.1250 0.144 Uiso 1 1 calc R . .
H11C H 0.4341 0.8758 0.0501 0.144 Uiso 1 1 calc R . .
C12 C -0.2741(7) 0.6285(3) 0.4380(3) 0.0559(11) Uani 1 1 d . . .
C13 C -0.2711(6) 0.5283(4) 0.3204(3) 0.0767(13) Uani 1 1 d . . .
H13A H -0.1904 0.4755 0.2884 0.115 Uiso 1 1 calc R . .
H13B H -0.3006 0.5965 0.2616 0.115 Uiso 1 1 calc R . .
H13C H -0.3855 0.4938 0.3649 0.115 Uiso 1 1 calc R . .
C14 C -0.3092(7) 0.6337(5) 0.6884(3) 0.0724(13) Uani 1 1 d . . .
C15 C -0.5130(9) 0.5918(6) 0.8616(3) 0.167(3) Uani 1 1 d . . .
H15A H -0.6226 0.6243 0.9008 0.251 Uiso 1 1 calc R . .
H15B H -0.4116 0.5773 0.9004 0.251 Uiso 1 1 calc R . .
H15C H -0.5413 0.5214 0.8583 0.251 Uiso 1 1 calc R . .
C16 C -0.1563(6) 0.8408(4) 0.7446(3) 0.0710(13) Uani 1 1 d . . .
H16A H -0.2893 0.8283 0.7620 0.085 Uiso 1 1 calc R . .
H16B H -0.1437 0.9225 0.7114 0.085 Uiso 1 1 calc R . .
C17 C -0.0817(6) 0.7951(4) 0.8504(3) 0.0644(12) Uani 1 1 d . . .
C18 C -0.0592(7) 0.6825(4) 0.9058(3) 0.0920(16) Uani 1 1 d . . .
H18 H -0.0874 0.6309 0.8769 0.110 Uiso 1 1 calc R . .
C19 C 0.0045(8) 0.6418(4) 1.0040(3) 0.0982(17) Uani 1 1 d . . .
H19 H 0.0192 0.5633 1.0410 0.118 Uiso 1 1 calc R . .
C20 C 0.0456(7) 0.7149(5) 1.0467(3) 0.0822(15) Uani 1 1 d . . .
H20 H 0.0895 0.6877 1.1131 0.099 Uiso 1 1 calc R . .
C21 C 0.0233(7) 0.8253(5) 0.9938(3) 0.0850(15) Uani 1 1 d . . .
H21 H 0.0516 0.8760 1.0236 0.102 Uiso 1 1 calc R . .
C22 C -0.0411(6) 0.8678(4) 0.8951(3) 0.0713(13) Uani 1 1 d . . .
H22 H -0.0567 0.9465 0.8594 0.086 Uiso 1 1 calc R . .

loop_
_atom_site_aniso_label
_atom_site_aniso_U_11
_atom_site_aniso_U_22
_atom_site_aniso_U_33
_atom_site_aniso_U_23
_atom_site_aniso_U_13
_atom_site_aniso_U_12
O1 0.0693(19) 0.0752(19) 0.0634(15) -0.0318(15) -0.0285(15) 0.0173(17)
O2 0.105(3) 0.113(2) 0.0544(15) -0.0454(16) -0.0258(15) 0.021(2)
O3 0.0661(19) 0.091(2) 0.0600(15) -0.0389(15) 0.0114(14) -0.0091(17)
O4 0.097(2) 0.072(2) 0.0856(19) -0.0306(16) 0.0169(17) -0.0209(19)
O5 0.0629(19) 0.0719(18) 0.0687(15) -0.0400(14) -0.0102(14) -0.0014(15)
O6 0.052(2) 0.132(3) 0.118(2) -0.083(2) -0.0180(18) 0.002(2)
O7 0.084(2) 0.168(3) 0.0544(16) -0.0360(19) 0.0127(17) -0.002(2)
O8 0.128(3) 0.088(2) 0.0641(18) -0.0132(17) 0.0027(19) -0.007(2)
N1 0.058(2) 0.074(2) 0.0474(16) -0.0326(15) -0.0164(16) 0.0128(18)
N2 0.045(2) 0.063(2) 0.0486(15) -0.0261(14) -0.0098(15) 0.0028(16)
C1 0.058(3) 0.066(3) 0.046(2) -0.0273(18) -0.0118(19) 0.008(2)
C2 0.049(2) 0.079(3) 0.0403(18) -0.0257(18) -0.0057(17) 0.007(2)
C3 0.043(2) 0.059(2) 0.0399(17) -0.0174(17) -0.0038(17) 0.006(2)
C4 0.052(2) 0.054(2) 0.0409(18) -0.0228(17) -0.0047(18) -0.001(2)
C5 0.056(3) 0.092(3) 0.061(2) -0.034(2) -0.009(2) -0.007(2)
C6 0.072(3) 0.087(3) 0.061(2) -0.029(2) -0.021(2) -0.006(3)
C7 0.049(3) 0.071(3) 0.046(2) -0.028(2) -0.0048(19) -0.006(2)
C8 0.078(3) 0.086(3) 0.087(3) -0.029(2) -0.035(3) 0.016(3)
C9 0.052(3) 0.062(2) 0.0466(19) -0.0233(18) -0.0010(18) 0.001(2)
C10 0.052(3) 0.077(3) 0.052(2) -0.030(2) -0.010(2) -0.007(2)
C11 0.081(3) 0.134(4) 0.059(2) -0.036(3) 0.028(2) -0.031(3)
C12 0.053(3) 0.066(3) 0.047(2) -0.0186(19) -0.005(2) -0.012(2)
C13 0.087(3) 0.084(3) 0.076(3) -0.042(2) -0.022(2) -0.010(3)
C14 0.065(3) 0.099(4) 0.052(2) -0.031(3) 0.002(2) -0.010(3)
C15 0.146(6) 0.262(8) 0.051(3) -0.024(4) 0.030(3) -0.042(6)
C16 0.084(3) 0.082(3) 0.055(2) -0.038(2) -0.023(2) 0.020(2)
C17 0.073(3) 0.078(3) 0.048(2) -0.034(2) -0.009(2) 0.002(3)
C18 0.140(5) 0.076(4) 0.081(3) -0.043(3) -0.054(3) 0.022(3)
C19 0.143(5) 0.088(4) 0.070(3) -0.027(3) -0.041(3) 0.004(4)
C20 0.094(4) 0.106(4) 0.048(2) -0.029(3) -0.016(2) -0.003(3)
C21 0.104(4) 0.108(4) 0.058(3) -0.039(3) -0.014(3) -0.028(3)
C22 0.088(3) 0.076(3) 0.052(2) -0.028(2) -0.005(2) -0.013(3)

loop_
_atom_type_symbol
_atom_type_description
_atom_type_scat_dispersion_real
_atom_type_scat_dispersion_imag
_atom_type_scat_source
C C 0.0033 0.0016 'International Tables Vol C Tables 4.2.6.8 and 6.1.1.4'
H H 0.0000 0.0000 'International Tables Vol C Tables 4.2.6.8 and 6.1.1.4'
N N 0.0061 0.0033 'International Tables Vol C Tables 4.2.6.8 and 6.1.1.4'
O O 0.0106 0.0060 'International Tables Vol C Tables 4.2.6.8 and 6.1.1.4'

loop_
_geom_angle_atom_site_label_1
_geom_angle_atom_site_label_2
_geom_angle_atom_site_label_3
_geom_angle
_geom_angle_site_symmetry_1
_geom_angle_site_symmetry_3
_geom_angle_publ_flag
C7 O1 C8 116.9(3) . . ?
C10 O3 C11 116.5(3) . . ?
C12 O5 C13 115.0(3) . . ?
C14 O7 C15 114.4(4) . . ?
C6 N1 C1 105.8(3) . . ?
C6 N1 C16 111.1(3) . . ?
C1 N1 C16 112.6(3) . . ?
C4 N2 C1 109.6(3) . . ?
C4 N2 C5 118.4(3) . . ?
C1 N2 C5 107.5(2) . . ?
N2 C1 N1 105.2(3) . . ?
N2 C1 C2 106.3(2) . . ?
N1 C1 C2 115.0(3) . . ?
N2 C1 H1 110.0 . . ?
N1 C1 H1 110.0 . . ?
C2 C1 H1 110.0 . . ?
C14 C2 C3 111.4(3) . . ?
C14 C2 C1 112.8(3) . . ?
C3 C2 C1 104.6(2) . . ?
C14 C2 H2 109.3 . . ?
C3 C2 H2 109.3 . . ?
C1 C2 H2 109.3 . . ?
C2 C3 C12 112.5(3) . . ?
C2 C3 C4 103.8(3) . . ?
C12 C3 C4 113.7(3) . . ?
C2 C3 H3 108.9 . . ?
C12 C3 H3 108.9 . . ?
C4 C3 H3 108.9 . . ?
N2 C4 C9 114.7(3) . . ?
N2 C4 C7 111.0(3) . . ?
C9 C4 C7 109.0(2) . . ?
N2 C4 C3 104.3(2) . . ?
C9 C4 C3 109.8(3) . . ?
C7 C4 C3 107.7(3) . . ?
N2 C5 C6 101.4(3) . . ?
N2 C5 H5A 111.5 . . ?
C6 C5 H5A 111.5 . . ?
N2 C5 H5B 111.5 . . ?
C6 C5 H5B 111.5 . . ?
H5A C5 H5B 109.3 . . ?
N1 C6 C5 101.0(3) . . ?
N1 C6 H6A 111.6 . . ?
C5 C6 H6A 111.6 . . ?
N1 C6 H6B 111.6 . . ?
C5 C6 H6B 111.6 . . ?
H6A C6 H6B 109.4 . . ?
O2 C7 O1 123.2(4) . . ?
O2 C7 C4 124.2(3) . . ?
O1 C7 C4 112.4(3) . . ?
O1 C8 H8A 109.5 . . ?
O1 C8 H8B 109.5 . . ?
H8A C8 H8B 109.5 . . ?
O1 C8 H8C 109.5 . . ?
H8A C8 H8C 109.5 . . ?
H8B C8 H8C 109.5 . . ?
C10 C9 C4 114.8(3) . . ?
C10 C9 H9A 108.6 . . ?
C4 C9 H9A 108.6 . . ?
C10 C9 H9B 108.6 . . ?
C4 C9 H9B 108.6 . . ?
H9A C9 H9B 107.5 . . ?
O4 C10 O3 122.7(3) . . ?
O4 C10 C9 127.1(3) . . ?
O3 C10 C9 110.2(3) . . ?
O3 C11 H11A 109.5 . . ?
O3 C11 H11B 109.5 . . ?
H11A C11 H11B 109.5 . . ?
O3 C11 H11C 109.5 . . ?
H11A C11 H11C 109.5 . . ?
H11B C11 H11C 109.5 . . ?
O6 C12 O5 123.4(4) . . ?
O6 C12 C3 125.7(4) . . ?
O5 C12 C3 110.9(4) . . ?
O5 C13 H13A 109.5 . . ?
O5 C13 H13B 109.5 . . ?
H13A C13 H13B 109.5 . . ?
O5 C13 H13C 109.5 . . ?
H13A C13 H13C 109.5 . . ?
H13B C13 H13C 109.5 . . ?
O8 C14 O7 123.8(4) . . ?
O8 C14 C2 126.5(4) . . ?
O7 C14 C2 109.7(4) . . ?
O7 C15 H15A 109.5 . . ?
O7 C15 H15B 109.5 . . ?
H15A C15 H15B 109.5 . . ?
O7 C15 H15C 109.5 . . ?
H15A C15 H15C 109.5 . . ?
H15B C15 H15C 109.5 . . ?
N1 C16 C17 111.2(3) . . ?
N1 C16 H16A 109.4 . . ?
C17 C16 H16A 109.4 . . ?
N1 C16 H16B 109.4 . . ?
C17 C16 H16B 109.4 . . ?
H16A C16 H16B 108.0 . . ?
C18 C17 C22 117.8(4) . . ?
C18 C17 C16 121.9(4) . . ?
C22 C17 C16 120.2(4) . . ?
C17 C18 C19 121.4(4) . . ?
C17 C18 H18 119.3 . . ?
C19 C18 H18 119.3 . . ?
C20 C19 C18 120.0(4) . . ?
C20 C19 H19 120.0 . . ?
C18 C19 H19 120.0 . . ?
C21 C20 C19 119.2(4) . . ?
C21 C20 H20 120.4 . . ?
C19 C20 H20 120.4 . . ?
C20 C21 C22 121.6(4) . . ?
C20 C21 H21 119.2 . . ?
C22 C21 H21 119.2 . . ?
C17 C22 C21 119.9(4) . . ?
C17 C22 H22 120.0 . . ?
C21 C22 H22 120.0 . . ?

loop_
_geom_bond_atom_site_label_1
_geom_bond_atom_site_label_2
_geom_bond_distance
_geom_bond_site_symmetry_2
_geom_bond_publ_flag
O1 C7 1.334(4) . ?
O1 C8 1.454(5) . ?
O2 C7 1.187(4) . ?
O3 C10 1.339(4) . ?
O3 C11 1.450(4) . ?
O4 C10 1.191(4) . ?
O5 C12 1.336(5) . ?
O5 C13 1.460(4) . ?
O6 C12 1.208(5) . ?
O7 C14 1.343(5) . ?
O7 C15 1.468(5) . ?
O8 C14 1.199(5) . ?
N1 C6 1.474(5) . ?
N1 C1 1.475(4) . ?
N1 C16 1.477(4) . ?
N2 C4 1.465(4) . ?
N2 C1 1.471(4) . ?
N2 C5 1.486(5) . ?
C1 C2 1.589(5) . ?
C1 H1 1.0000 . ?
C2 C14 1.513(5) . ?
C2 C3 1.526(4) . ?
C2 H2 1.0000 . ?
C3 C12 1.530(5) . ?
C3 C4 1.570(4) . ?
C3 H3 1.0000 . ?
C4 C9 1.548(4) . ?
C4 C7 1.561(5) . ?
C5 C6 1.518(4) . ?
C5 H5A 0.9900 . ?
C5 H5B 0.9900 . ?
C6 H6A 0.9900 . ?
C6 H6B 0.9900 . ?
C8 H8A 0.9800 . ?
C8 H8B 0.9800 . ?
C8 H8C 0.9800 . ?
C9 C10 1.496(5) . ?
C9 H9A 0.9900 . ?
C9 H9B 0.9900 . ?
C11 H11A 0.9800 . ?
C11 H11B 0.9800 . ?
C11 H11C 0.9800 . ?
C13 H13A 0.9800 . ?
C13 H13B 0.9800 . ?
C13 H13C 0.9800 . ?
C15 H15A 0.9800 . ?
C15 H15B 0.9800 . ?
C15 H15C 0.9800 . ?
C16 C17 1.531(5) . ?
C16 H16A 0.9900 . ?
C16 H16B 0.9900 . ?
C17 C18 1.371(6) . ?
C17 C22 1.381(5) . ?
C18 C19 1.400(6) . ?
C18 H18 0.9500 . ?
C19 C20 1.367(6) . ?
C19 H19 0.9500 . ?
C20 C21 1.340(6) . ?
C20 H20 0.9500 . ?
C21 C22 1.408(6) . ?
C21 H21 0.9500 . ?
C22 H22 0.9500 . ?
